data_4317890
loop_
_publ_author_name
'Nicholas J. Hill'
'William Levason'
'Gillian Reid'

_publ_contact_author_address
;
    Department of Chemistry
    University of Southampton
    Highfield
    Southampton SO17 1BJ
    UK.
;
_publ_contact_author_email ' gr@soton.ac.uk '
_publ_contact_author_fax ' 023 8059 3781 '
_publ_contact_author_name ' Dr G. Reid'
_publ_contact_author_phone ' 023 8059 3609 '
_publ_section_title
;
 Arsenic(III) Halide Complexes with Acyclic and Macrocyclic Thio- and
 Selenoether Coligands: Synthesis and Structural Properties
;
_journal_name_full 'Inorganic Chemistry'
_journal_page_first 2070
_journal_page_last 2076
_journal_paper_doi 10.1021/ic011139t
_journal_volume 41
_journal_year 2002
_chemical_formula_moiety 'C10 H20 As Cl3 S4 '
_chemical_formula_structural '[AsCl3([14]aneS4)]'
_chemical_formula_sum 'C10 H20 As Cl3 S4'
_chemical_formula_weight 449.79
_space_group_IT_number 14
_symmetry_cell_setting monoclinic
_symmetry_Int_Tables_number 14
_symmetry_space_group_name_Hall '-P 2yn'
_symmetry_space_group_name_H-M 'P 1 21/n 1'
_cell_angle_alpha 90
_cell_angle_beta 111.1662(5)
_cell_angle_gamma 90
_cell_formula_units_Z 4
_cell_length_a 13.5942(2)
_cell_length_b 7.70070(10)
_cell_length_c 18.1270(3)
_cell_measurement_reflns_used 0
_cell_measurement_temperature 120.0(1)
_cell_measurement_theta_max 0.0
_cell_measurement_theta_min 0.0
_cell_volume 1769.60(5)
_computing_cell_refinement 'Nonius Kappa CCD Diffractometer Control'
_computing_data_collection 'Nonius Kappa CCD Diffractometer Control'
_computing_data_reduction 'teXsan for Windows version 1.06 (MSC, 1997-1999)'
_computing_publication_material 'teXsan for Windows version 1.06 (MSC, 1997-1999)'
_computing_structure_refinement 'teXsan for Windows version 1.06 (MSC, 1997-1999)'
_computing_structure_solution
;
DIRDIF92 PATTY (Beurskens, 1992)
;
_diffrn_ambient_temperature 120.0(1)
_diffrn_measurement_device 'Nonius Kappa CCD'
_diffrn_orient_matrix_UB_11 0.00000
_diffrn_orient_matrix_UB_12 0.00000
_diffrn_orient_matrix_UB_13 0.00000
_diffrn_orient_matrix_UB_21 0.00000
_diffrn_orient_matrix_UB_22 0.00000
_diffrn_orient_matrix_UB_23 0.00000
_diffrn_orient_matrix_UB_31 0.00000
_diffrn_orient_matrix_UB_32 0.00000
_diffrn_orient_matrix_UB_33 0.00000
_diffrn_radiation_detector CCD
_diffrn_radiation_monochromator graphite
_diffrn_radiation_source 'Nonius Kappa CCD'
_diffrn_radiation_type 'Mo K\a'
_diffrn_radiation_wavelength 0.71073
_diffrn_reflns_av_R_equivalents 0.04270
_diffrn_reflns_av_sigmaI/netI 0.099
_diffrn_reflns_limit_h_max 17
_diffrn_reflns_limit_h_min -17
_diffrn_reflns_limit_k_max 9
_diffrn_reflns_limit_k_min -9
_diffrn_reflns_limit_l_max 23
_diffrn_reflns_limit_l_min -21
_diffrn_reflns_number 13065
_diffrn_reflns_reduction_process 'Lp corrections applied'
_diffrn_reflns_theta_max 27.47
_diffrn_reflns_theta_min 3.10
_diffrn_standards_decay_% 0.00
_diffrn_standards_interval_count 0
_diffrn_standards_number 0
_exptl_absorpt_coefficient_mu 2.827
_exptl_absorpt_correction_type SORTAV
_exptl_crystal_colour block
_exptl_crystal_density_diffrn 1.688
_exptl_crystal_density_meas ?
_exptl_crystal_description colorless
_exptl_crystal_F_000 912.00
_exptl_crystal_size_max 0.20
_exptl_crystal_size_mid 0.16
_exptl_crystal_size_min 0.08
_refine_diff_density_max 0.61
_refine_diff_density_min -1.13
_refine_ls_abs_structure_details -
_refine_ls_abs_structure_Flack -
_refine_ls_extinction_coef -
_refine_ls_extinction_method none
_refine_ls_goodness_of_fit_all 1.151
_refine_ls_goodness_of_fit_ref 1.150
_refine_ls_hydrogen_treatment noref
_refine_ls_matrix_type full
_refine_ls_number_constraints 0
_refine_ls_number_parameters 163
_refine_ls_number_reflns 3246
_refine_ls_number_restraints 0
_refine_ls_R_factor_all 0.0386
_refine_ls_R_factor_gt 0.0390
_refine_ls_shift/su_max 0.0300
_refine_ls_shift/su_mean 0.0035
_refine_ls_structure_factor_coef F
_refine_ls_weighting_details 'w = 1/[\s^2^(Fo)]'
_refine_ls_weighting_scheme sigma
_refine_ls_wR_factor_all 0.0430
_refine_ls_wR_factor_ref 0.0430
_reflns_number_gt 3246
_reflns_number_total 4282
_reflns_threshold_expression I>2.00\s(I)
_cod_data_source_file ic011139t_4.cif
_cod_data_source_block '_01njh042.inf'
_cod_depositor_comments
;
The following automatic conversions were performed:

'_exptl_crystal_density_meas' value 'not measured' was changed to '?'
- the value is perceived as not measured.

Automatic conversion script
Id: cif_fix_values 3008 2015-01-20 13:52:24Z robertas 
;
_cod_original_cell_volume 1769.60(4)
_cod_original_sg_symbol_H-M 'P 21/n '
_cod_original_formula_sum 'C10 H20 As Cl3 S4 '
_cod_database_code 4317890

loop_
_symmetry_equiv_pos_as_xyz
'   +x,   +y,   +z'
1/2-x,1/2+y,1/2-z
'   -x,   -y,   -z'
1/2+x,1/2-y,1/2+z

loop_
_atom_site_label
_atom_site_fract_x
_atom_site_fract_y
_atom_site_fract_z
_atom_site_U_iso_or_equiv
_atom_site_occupancy
_atom_site_refinement_flags
_atom_site_adp_type
_atom_site_calc_flag
_atom_site_calc_attached_atom
As(1) 0.12955(2) 0.19920(4) 0.17873(2) 0.01183(9) 1.000 . Uani d ?
Cl(1) 0.29631(6) 0.08437(9) 0.22934(4) 0.0185(2) 1.000 . Uani d ?
Cl(2) 0.13760(6) 0.26434(11) 0.05823(4) 0.0212(2) 1.000 . Uani d ?
Cl(3) 0.05306(6) -0.05273(9) 0.14169(4) 0.0168(2) 1.000 . Uani d ?
S(1) -0.08743(6) 0.30000(10) 0.13494(5) 0.0157(2) 1.000 . Uani d ?
S(2) -0.40632(6) 0.32483(10) -0.16964(4) 0.0169(2) 1.000 . Uani d ?
S(3) -0.53229(6) 0.79940(10) -0.09762(5) 0.0214(2) 1.000 . Uani d ?
S(4) -0.20004(7) 0.79910(10) 0.19667(5) 0.0217(2) 1.000 . Uani d ?
C(1) -0.1308(3) 0.2861(4) 0.0278(2) 0.0174(8) 1.000 . Uani d ?
C(2) -0.2471(2) 0.3282(4) -0.0163(2) 0.0149(8) 1.000 . Uani d ?
C(3) -0.2701(3) 0.2976(4) -0.1040(2) 0.0173(8) 1.000 . Uani d ?
C(4) -0.4317(2) 0.5531(4) -0.1575(2) 0.0157(8) 1.000 . Uani d ?
C(5) -0.5008(2) 0.5749(4) -0.1085(2) 0.0172(8) 1.000 . Uani d ?
C(6) -0.4051(2) 0.8854(4) -0.0361(2) 0.0177(8) 1.000 . Uani d ?
C(7) -0.3604(3) 0.8055(4) 0.0469(2) 0.0185(8) 1.000 . Uani d ?
C(8) -0.2533(2) 0.8818(4) 0.0963(2) 0.0180(8) 1.000 . Uani d ?
C(9) -0.1828(2) 0.5714(4) 0.1805(2) 0.0183(8) 1.000 . Uani d ?
C(10) -0.0932(2) 0.5334(4) 0.1524(2) 0.0175(8) 1.000 . Uani d ?
H(1) -0.0899 0.3652 0.0106 0.021 1.000 . Uiso c ?
H(2) -0.1184 0.1711 0.0143 0.021 1.000 . Uiso c ?
H(3) -0.2901 0.2545 0.0015 0.018 1.000 . Uiso c ?
H(4) -0.2607 0.4460 -0.0076 0.018 1.000 . Uiso c ?
H(5) -0.2496 0.1820 -0.1099 0.021 1.000 . Uiso c ?
H(6) -0.2283 0.3767 -0.1203 0.021 1.000 . Uiso c ?
H(7) -0.3664 0.6106 -0.1317 0.019 1.000 . Uiso c ?
H(8) -0.4662 0.6034 -0.2082 0.019 1.000 . Uiso c ?
H(9) -0.4649 0.5275 -0.0574 0.021 1.000 . Uiso c ?
H(10) -0.5648 0.5131 -0.1335 0.021 1.000 . Uiso c ?
H(11) -0.3565 0.8642 -0.0618 0.021 1.000 . Uiso c ?
H(12) -0.4121 1.0070 -0.0307 0.021 1.000 . Uiso c ?
H(13) -0.4084 0.8267 0.0731 0.022 1.000 . Uiso c ?
H(14) -0.3529 0.6838 0.0420 0.022 1.000 . Uiso c ?
H(15) -0.2606 1.0042 0.0986 0.022 1.000 . Uiso c ?
H(16) -0.2049 0.8556 0.0710 0.022 1.000 . Uiso c ?
H(17) -0.1698 0.5114 0.2289 0.022 1.000 . Uiso c ?
H(18) -0.2462 0.5294 0.1418 0.022 1.000 . Uiso c ?
H(19) -0.0286 0.5697 0.1915 0.021 1.000 . Uiso c ?
H(20) -0.1041 0.5947 0.1046 0.021 1.000 . Uiso c ?

loop_
_atom_site_aniso_label
_atom_site_aniso_U_11
_atom_site_aniso_U_22
_atom_site_aniso_U_33
_atom_site_aniso_U_12
_atom_site_aniso_U_13
_atom_site_aniso_U_23
As(1) 0.0127(2) 0.0117(2) 0.0091(2) -0.00027(12) 0.00152(13) 0.00009(11)
Cl(1) 0.0139(4) 0.0200(4) 0.0176(4) 0.0014(3) 0.0009(3) -0.0016(3)
Cl(2) 0.0205(4) 0.0302(4) 0.0129(4) -0.0012(3) 0.0062(3) 0.0042(3)
Cl(3) 0.0173(4) 0.0136(4) 0.0163(4) -0.0026(3) 0.0022(3) -0.0021(3)
S(1) 0.0165(4) 0.0163(4) 0.0105(4) 0.0007(3) 0.0002(3) 0.0001(3)
S(2) 0.0160(4) 0.0182(4) 0.0114(4) 0.0025(3) -0.0011(3) -0.0022(3)
S(3) 0.0158(4) 0.0256(5) 0.0181(5) 0.0058(3) 0.0006(4) -0.0065(3)
S(4) 0.0241(5) 0.0237(4) 0.0137(4) 0.0056(3) 0.0026(4) -0.0029(3)
C(1) 0.016(2) 0.024(2) 0.010(2) 0.0031(13) 0.0026(13) -0.0014(12)
C(2) 0.015(2) 0.017(2) 0.011(2) -0.0017(12) 0.0022(13) -0.0001(12)
C(3) 0.014(2) 0.025(2) 0.009(2) 0.0039(13) 0.0002(13) -0.0004(12)
C(4) 0.015(2) 0.016(2) 0.014(2) 0.0020(12) 0.0037(13) 0.0016(12)
C(5) 0.013(2) 0.023(2) 0.013(2) -0.0010(13) 0.0016(13) -0.0043(13)
C(6) 0.016(2) 0.019(2) 0.015(2) -0.0009(13) 0.003(1) -0.0019(13)
C(7) 0.018(2) 0.017(2) 0.018(2) 0.0008(13) 0.003(1) -0.0015(13)
C(8) 0.019(2) 0.014(2) 0.017(2) 0.0024(12) 0.002(1) 0.0003(12)
C(9) 0.017(2) 0.020(2) 0.016(2) 0.0013(13) 0.004(1) 0.0027(13)
C(10) 0.014(2) 0.019(2) 0.016(2) 0.0011(13) 0.002(1) 0.0007(13)

loop_
_atom_type_symbol
_atom_type_oxidation_number
_atom_type_number_in_cell
_atom_type_scat_dispersion_real
_atom_type_scat_dispersion_imag
_atom_type_scat_source
C 0 40 0.002 0.002
;International Tables for Crystallography
(1992, Vol. C, Table 6.1.1.2)
;
H 0 80 0.000 0.000
;International Tables for Crystallography
(1992, Vol. C, Table 6.1.1.2)
;
S 0 16 0.110 0.124
;International Tables for Crystallography
(1992, Vol. C, Table 6.1.1.2)
;
As 0 4 -0.030 2.007
;International Tables for Crystallography
(1992, Vol. C, Tables 4.2.6.8 and 6.1.1.1)
;
Cl 0 12 0.132 0.159
;International Tables for Crystallography
(1992, Vol. C, Tables 4.2.6.8 and 6.1.1.1)
;

loop_
_geom_angle_atom_site_label_1
_geom_angle_atom_site_label_2
_geom_angle_atom_site_label_3
_geom_angle
_geom_angle_site_symmetry_1
_geom_angle_site_symmetry_2
_geom_angle_site_symmetry_3
_geom_angle_publ_flag
Cl(1) As(1) Cl(11) 93.76(2) . . . ?
Cl(1) As(1) Cl(2) 94.90(3) . . . ?
Cl(1) As(1) Cl(3) 94.15(3) . . . ?
Cl(1) As(1) S(1) 169.50(3) . . . ?
Cl(1) As(1) S(2') 94.29(3) . . . ?
Cl(1') As(1) Cl(2) 99.82(3) 2 2 2 ?
Cl(1') As(1) Cl(3) 162.74(3) 2 2 2 ?
Cl(1') As(1) S(1) 89.58(2) 2 2 2 ?
Cl(1') As(1) S(2) 73.55(2) 2 2 2 ?
Cl(2) As(1) Cl(3) 94.75(3) . . . ?
Cl(2) As(1) S(1) 94.33(3) . . . ?
Cl(2) As(1) S(2) 169.01(3) . . . ?
Cl(3) As(1) S(1) 80.10(3) . . . ?
Cl(3) As(1) S(2) 90.58(3) . . . ?
S(1) As(1) S(2) 77.10(2) . . . ?
As(1) Cl(1) As(1') 127.77(3) . . . ?
As(1) S(1) C(1) 100.61(11) . . . ?
As(1) S(1) C(10) 108.75(11) . . . ?
C(1) S(1) C(10) 103.0(2) . . . ?
As(1') S(2) C(3) 97.47(11) 4_454 4_454 4_454 ?
As(1') S(2) C(4) 105.89(11) 4_454 4_454 4_454 ?
C(3) S(2) C(4) 103.0(2) . . . ?
C(5) S(3) C(6) 101.9(2) . . . ?
C(8) S(4) C(9) 101.9(2) . . . ?
S(1) C(1) C(2) 114.9(2) . . . ?
S(1) C(1) H(1) 108.1 . . . no
S(1) C(1) H(2) 108.1 . . . no
H(1) C(1) H(2) 109.5 . . . no
C(1) C(2) C(3) 107.2(3) . . . ?
C(1) C(2) H(3) 110.1 . . . no
C(1) C(2) H(4) 110.1 . . . no
H(3) C(2) H(4) 109.4 . . . no
S(2) C(3) C(2) 116.2(2) . . . ?
S(2) C(3) H(5) 107.8 . . . no
S(2) C(3) H(6) 107.8 . . . no
C(2) C(3) H(5) 107.7 . . . no
C(2) C(3) H(6) 107.8 . . . no
H(5) C(3) H(6) 109.4 . . . no
S(2) C(4) C(5) 111.2(2) . . . ?
S(2) C(4) H(7) 109.0 . . . no
S(2) C(4) H(8) 109.0 . . . no
C(5) C(4) H(7) 109.1 . . . no
C(5) C(4) H(8) 109.1 . . . no
H(7) C(4) H(8) 109.4 . . . no
S(3) C(5) C(4) 113.0(2) . . . ?
S(3) C(5) H(9) 108.6 . . . no
S(3) C(5) H(10) 108.6 . . . no
C(4) C(5) H(9) 108.6 . . . no
C(4) C(5) H(10) 108.6 . . . no
H(9) C(5) H(10) 109.4 . . . no
S(3) C(6) C(7) 114.2(2) . . . ?
S(3) C(6) H(11) 108.3 . . . no
S(3) C(6) H(12) 108.3 . . . no
C(7) C(6) H(11) 108.3 . . . no
C(7) C(6) H(12) 108.3 . . . no
H(11) C(6) H(12) 109.5 . . . no
C(6) C(7) C(8) 112.2(3) . . . ?
C(6) C(7) H(13) 108.8 . . . no
C(6) C(7) H(14) 108.8 . . . no
C(8) C(7) H(13) 108.8 . . . no
C(8) C(7) H(14) 108.8 . . . no
H(13) C(7) H(14) 109.4 . . . no
S(4) C(8) C(7) 113.9(2) . . . ?
S(4) C(8) H(15) 108.3 . . . no
S(4) C(8) H(16) 108.4 . . . no
C(7) C(8) H(15) 108.4 . . . no
C(7) C(8) H(16) 108.4 . . . no
H(15) C(8) H(16) 109.4 . . . no
S(4) C(9) H(17) 108.3 . . . no
S(4) C(9) H(18) 108.2 . . . no
C(10) C(9) H(17) 108.3 . . . no
C(10) C(9) H(18) 108.3 . . . no
H(17) C(9) H(18) 109.5 . . . no
S(1) C(10) C(9) 109.8(2) . . . ?
S(1) C(10) H(19) 109.4 . . . no
S(1) C(10) H(20) 109.4 . . . no
C(9) C(10) H(19) 109.4 . . . no
C(9) C(10) H(20) 109.4 . . . no
H(19) C(10) H(20) 109.4 . . . no

loop_
_geom_bond_atom_site_label_1
_geom_bond_atom_site_label_2
_geom_bond_distance
_geom_bond_site_symmetry_1
_geom_bond_site_symmetry_2
_geom_bond_publ_flag
As(1) Cl(1) 2.2937(8) . . ?
As(1) Cl(1') 3.3731(8) . . ?
As(1) Cl(2) 2.2821(9) . . ?
As(1) Cl(3) 2.1889(8) . . ?
As(1) S(1) 2.8709(9) . . ?
As(1) S(2) 2.9655(9) . . ?
S(1) C(1) 1.818(3) . . ?
S(1) C(10) 1.832(3) . . ?
S(2) C(3) 1.816(3) . . ?
S(2) C(4) 1.820(3) . . ?
S(3) C(5) 1.809(3) . . ?
S(3) C(6) 1.811(3) . . ?
S(4) C(8) 1.813(3) . . ?
S(4) C(9) 1.807(3) . . ?
C(1) C(2) 1.527(5) . . ?
C(1) H(1) 0.95 . . no
C(1) H(2) 0.95 . . no
C(2) C(3) 1.524(4) . . ?
C(2) H(3) 0.95 . . no
C(2) H(4) 0.95 . . no
C(3) H(5) 0.95 . . no
C(3) H(6) 0.95 . . no
C(4) C(5) 1.518(5) . . ?
C(4) H(7) 0.95 . . no
C(4) H(8) 0.95 . . no
C(5) H(9) 0.95 . . no
C(5) H(10) 0.95 . . no
C(6) C(7) 1.533(5) . . ?
C(6) H(11) 0.95 . . no
C(6) H(12) 0.95 . . no
C(7) C(8) 1.526(5) . . ?
C(7) H(13) 0.95 . . no
C(7) H(14) 0.95 . . no
C(8) H(15) 0.95 . . no
C(8) H(16) 0.95 . . no
C(9) C(10) 1.508(5) . . ?
C(9) H(17) 0.95 . . no
C(9) H(18) 0.95 . . no
C(10) H(19) 0.95 . . no
C(10) H(20) 0.95 . . no

loop_
_geom_contact_atom_site_label_1
_geom_contact_atom_site_label_2
_geom_contact_distance
_geom_contact_site_symmetry_1
_geom_contact_site_symmetry_2
_geom_contact_publ_flag
Cl(1) H(5) 2.8816 . 3 no
Cl(1) H(19) 2.9619 . 2_545 no
Cl(2) H(16) 2.9541 . 3_565 no
Cl(2) H(20) 3.0209 . 3_565 no
S(4) H(17) 3.0583 . 2_455 no
H(3) H(12) 2.4556 . 1_545 no
H(3) H(15) 2.5435 . 1_545 no
H(9) H(9) 2.6194 . 3_465 no
H(10) H(18) 2.5404 . 3_465 no
H(12) H(13) 2.6131 . 3_475 no

loop_
_geom_torsion_atom_site_label_1
_geom_torsion_atom_site_label_2
_geom_torsion_atom_site_label_3
_geom_torsion_atom_site_label_4
_geom_torsion_site_symmetry_1
_geom_torsion_site_symmetry_2
_geom_torsion_site_symmetry_3
_geom_torsion_site_symmetry_4
_geom_torsion
_geom_torsion_publ_flag
? ? ? ? ? ? ? ? ? ?
